data_7106640
loop_
_publ_author_name
'Raymond C. F. Jones'
'James N. Iley'
'Maria Sanchis-Amat'
'Xiaohui Zhang'
'Vickie McKee'
'Simon J. Coles'
'Thomas Gelbrich'

_publ_section_title
;
 Imidazolium ylides from a conjugate addition-proton transfer route and
 their cycloaddition reactions
;
_journal_name_full Chem.Commun.
_journal_page_first 7965
_journal_paper_doi 10.1039/c1cc12255j
_journal_volume 47
_journal_year 2011
_chemical_formula_sum 'C21 H25 N3 O6'
_chemical_formula_weight 415.44
_chemical_name_systematic
;
?
;
_space_group_IT_number 2
_symmetry_cell_setting triclinic
_symmetry_space_group_name_Hall '-P 1'
_symmetry_space_group_name_H-M 'P -1'
_atom_sites_solution_hydrogens geom
_atom_sites_solution_primary direct
_atom_sites_solution_secondary difmap
_audit_creation_method SHELXL-97
_cell_angle_alpha 100.18(3)
_cell_angle_beta 108.98(3)
_cell_angle_gamma 90.44(3)
_cell_formula_units_Z 4
_cell_length_a 11.331(2)
_cell_length_b 13.023(3)
_cell_length_c 15.005(3)
_cell_measurement_reflns_used 21725
_cell_measurement_temperature 120(2)
_cell_measurement_theta_max 20.82
_cell_measurement_theta_min 1.00
_cell_volume 2055.8(9)
_computing_cell_refinement 'DENZO, COLLECT'
_computing_data_reduction 'DENZO, COLLECT'
_computing_molecular_graphics 'CAMERON (Watkin, Pearce 1993)'
_computing_structure_refinement 'SHELXL-97 (Sheldrick, 1997)'
_computing_structure_solution 'SHELXS-97 (Sheldrick, 1990)'
_diffrn_ambient_temperature 120(2)
_diffrn_detector_area_resol_mean 9.091
_diffrn_measured_fraction_theta_full 0.946
_diffrn_measured_fraction_theta_max 0.946
_diffrn_measurement_device_type 'Nonius KappaCCD Area Detector'
_diffrn_measurement_method '\f and \w scans to fill Ewald Sphere'
_diffrn_radiation_monochromator graphite
_diffrn_radiation_source 'Nonius FR591 rotating anode'
_diffrn_radiation_type MoK\a
_diffrn_radiation_wavelength 0.71073
_diffrn_reflns_av_R_equivalents 0.0718
_diffrn_reflns_av_sigmaI/netI 0.1097
_diffrn_reflns_limit_h_max 10
_diffrn_reflns_limit_h_min -11
_diffrn_reflns_limit_k_max 12
_diffrn_reflns_limit_k_min -12
_diffrn_reflns_limit_l_max 14
_diffrn_reflns_limit_l_min -14
_diffrn_reflns_number 7560
_diffrn_reflns_theta_full 20.76
_diffrn_reflns_theta_max 20.76
_diffrn_reflns_theta_min 1.91
_exptl_absorpt_coefficient_mu 0.099
_exptl_absorpt_correction_T_max 0.9980
_exptl_absorpt_correction_T_min 0.9901
_exptl_absorpt_correction_type multi-scan
_exptl_absorpt_process_details SORTAV
_exptl_crystal_colour colourless
_exptl_crystal_density_diffrn 1.342
_exptl_crystal_density_method 'not measured'
_exptl_crystal_description block
_exptl_crystal_F_000 880
_exptl_crystal_size_max 0.10
_exptl_crystal_size_mid 0.04
_exptl_crystal_size_min 0.02
_refine_diff_density_max 0.712
_refine_diff_density_min -0.395
_refine_diff_density_rms 0.114
_refine_ls_extinction_coef 0.020(4)
_refine_ls_extinction_expression Fc^*^=kFc[1+0.001xFc^2^\l^3^/sin(2\q)]^-1/4^
_refine_ls_extinction_method SHELXL
_refine_ls_goodness_of_fit_ref 1.054
_refine_ls_hydrogen_treatment constr
_refine_ls_matrix_type full
_refine_ls_number_parameters 549
_refine_ls_number_reflns 4048
_refine_ls_number_restraints 6
_refine_ls_restrained_S_all 1.053
_refine_ls_R_factor_all 0.1437
_refine_ls_R_factor_gt 0.1033
_refine_ls_shift/su_max 0.094
_refine_ls_shift/su_mean 0.026
_refine_ls_structure_factor_coef Fsqd
_refine_ls_weighting_details 'calc w=1/[\s^2^(Fo^2^)+(0.1927P)^2^+2.7954P] where P=(Fo^2^+2Fc^2^)/3'
_refine_ls_weighting_scheme calc
_refine_ls_wR_factor_gt 0.2628
_refine_ls_wR_factor_ref 0.3028
_reflns_number_gt 2645
_reflns_number_total 4048
_reflns_threshold_expression >2sigma(I)
_cod_data_source_file c1cc12255j.txt
_cod_data_source_block 01src383
_cod_depositor_comments
;
The following automatic conversions were performed:

'_exptl_absorpt_correction_type' value 'multi-scans' was replaced
with the value 'multi-scan' as specified in the replacement file
'src/cod-tools/trunk/data/replacement-values/replacement_values.lst'.

Automatic conversion script
Id: cif_fix_values 5376 2017-05-30 11:51:03Z andrius 
;
_cod_original_cell_volume 2055.7(7)
_cod_original_sg_symbol_H-M P-1
_cod_database_code 7106640

loop_
_symmetry_equiv_pos_as_xyz
'x, y, z'
'-x, -y, -z'

loop_
_atom_site_label
_atom_site_type_symbol
_atom_site_fract_x
_atom_site_fract_y
_atom_site_fract_z
_atom_site_U_iso_or_equiv
_atom_site_adp_type
_atom_site_occupancy
_atom_site_symmetry_multiplicity
_atom_site_calc_flag
_atom_site_refinement_flags
_atom_site_disorder_assembly
_atom_site_disorder_group
C1 C -0.4815(9) 1.2466(7) -0.7205(6) 0.037(2) Uani 1 1 d . . .
C2 C -0.6062(9) 1.2031(8) -0.7615(7) 0.052(3) Uani 1 1 d . . .
H2 H -0.6402 1.1629 -0.7274 0.062 Uiso 1 1 calc R . .
C3 C -0.6784(10) 1.2187(8) -0.8509(7) 0.055(3) Uani 1 1 d . . .
H3 H -0.7620 1.1887 -0.8780 0.066 Uiso 1 1 calc R . .
C4 C -0.6320(12) 1.2769(9) -0.9017(8) 0.067(3) Uani 1 1 d . . .
H4 H -0.6835 1.2878 -0.9629 0.081 Uiso 1 1 calc R . .
C5 C -0.5085(11) 1.3198(8) -0.8625(8) 0.064(3) Uani 1 1 d . . .
H5 H -0.4746 1.3584 -0.8977 0.077 Uiso 1 1 calc R . .
C6 C -0.4349(10) 1.3057(7) -0.7711(6) 0.044(3) Uani 1 1 d . . .
H6 H -0.3520 1.3371 -0.7435 0.053 Uiso 1 1 calc R . .
C7 C -0.4017(8) 1.2314(7) -0.6225(6) 0.037(2) Uani 1 1 d . . .
H7A H -0.4312 1.1653 -0.6101 0.045 Uiso 1 1 calc R . .
H7B H -0.3143 1.2247 -0.6215 0.045 Uiso 1 1 calc R . .
C8 C -0.5275(8) 1.3258(6) -0.5356(6) 0.031(2) Uani 1 1 d . . .
H8A H -0.5712 1.2559 -0.5483 0.038 Uiso 1 1 calc R . .
H8B H -0.5796 1.3683 -0.5801 0.038 Uiso 1 1 calc R . .
C9 C -0.4997(7) 1.3793(6) -0.4322(6) 0.032(2) Uani 1 1 d . . .
H9A H -0.4766 1.4549 -0.4224 0.038 Uiso 1 1 calc R . .
H9B H -0.5712 1.3695 -0.4095 0.038 Uiso 1 1 calc R . .
C10 C -0.3187(7) 1.3066(6) -0.4516(6) 0.027(2) Uani 1 1 d . . .
H10 H -0.2880 1.2347 -0.4557 0.032 Uiso 1 1 calc R . .
C11 C -0.2031(8) 1.3894(6) -0.4089(6) 0.028(2) Uani 1 1 d . . .
H11 H -0.1238 1.3527 -0.3927 0.034 Uiso 1 1 calc R . .
C12 C -0.2017(8) 1.4603(7) -0.4783(6) 0.029(2) Uani 1 1 d . . .
C13 C -0.1428(9) 1.4786(7) -0.6112(7) 0.040(2) Uani 1 1 d . . .
H13A H -0.2262 1.4988 -0.6455 0.060 Uiso 1 1 calc R . .
H13B H -0.1077 1.4391 -0.6574 0.060 Uiso 1 1 calc R . .
H13C H -0.0881 1.5416 -0.5761 0.060 Uiso 1 1 calc R . .
C14 C -0.2196(8) 1.4494(7) -0.3167(6) 0.030(2) Uani 1 1 d . . .
H14 H -0.2667 1.5119 -0.3333 0.036 Uiso 1 1 calc R . .
C15 C -0.0959(9) 1.4891(6) -0.2386(6) 0.030(2) Uani 1 1 d . . .
C16 C -0.0024(12) 1.5852(11) -0.0843(9) 0.092(4) Uani 1 1 d U . .
H16A H 0.0600 1.5331 -0.0725 0.137 Uiso 1 1 calc R . .
H16B H -0.0223 1.6100 -0.0256 0.137 Uiso 1 1 calc R . .
H16C H 0.0310 1.6443 -0.1032 0.137 Uiso 1 1 calc R . .
C17 C -0.3061(7) 1.3759(6) -0.2909(6) 0.025(2) Uani 1 1 d . . .
C18 C -0.3728(8) 1.4229(7) -0.2220(6) 0.034(2) Uani 1 1 d . . .
H18A H -0.3443 1.4975 -0.1961 0.041 Uiso 1 1 calc R . .
H18B H -0.4644 1.4177 -0.2553 0.041 Uiso 1 1 calc R . .
C19 C -0.3412(8) 1.3617(7) -0.1426(6) 0.032(2) Uani 1 1 d . . .
C20 C -0.2336(8) 1.2921(7) -0.2426(6) 0.029(2) Uani 1 1 d . . .
C21 C -0.2048(9) 1.2149(7) -0.0974(7) 0.044(3) Uani 1 1 d . . .
H21A H -0.2160 1.2366 -0.0349 0.066 Uiso 1 1 calc R . .
H21B H -0.1154 1.2121 -0.0885 0.066 Uiso 1 1 calc R . .
H21C H -0.2474 1.1456 -0.1277 0.066 Uiso 1 1 calc R . .
C27 C 0.0147(8) 1.1529(7) 0.2691(6) 0.035(2) Uani 1 1 d . . .
C28 C -0.1060(9) 1.1846(8) 0.2287(7) 0.051(3) Uani 1 1 d . . .
H28 H -0.1345 1.2433 0.2613 0.061 Uiso 1 1 calc R . .
C29 C -0.1834(10) 1.1296(9) 0.1411(7) 0.059(3) Uani 1 1 d . . .
H29 H -0.2666 1.1493 0.1157 0.071 Uiso 1 1 calc R . .
C30 C -0.1441(10) 1.0497(9) 0.0914(7) 0.052(3) Uani 1 1 d . . .
H30 H -0.1981 1.0136 0.0309 0.062 Uiso 1 1 calc R . .
C31 C -0.0246(11) 1.0204(8) 0.1292(7) 0.054(3) Uani 1 1 d . . .
H31 H 0.0058 0.9649 0.0943 0.064 Uiso 1 1 calc R . .
C32 C 0.0514(9) 1.0726(8) 0.2186(7) 0.045(3) Uani 1 1 d . . .
H32 H 0.1330 1.0501 0.2449 0.053 Uiso 1 1 calc R . .
C33 C 0.0994(8) 1.2117(7) 0.3656(6) 0.036(2) Uani 1 1 d . . .
H33A H 0.1864 1.2157 0.3651 0.044 Uiso 1 1 calc R . .
H33B H 0.0735 1.2840 0.3765 0.044 Uiso 1 1 calc R . .
C34 C -0.0293(8) 1.1583(7) 0.4550(6) 0.030(2) Uani 1 1 d . . .
H34A H -0.0835 1.0977 0.4112 0.036 Uiso 1 1 calc R . .
H34B H -0.0703 1.2234 0.4416 0.036 Uiso 1 1 calc R . .
C35 C -0.0030(7) 1.1495(6) 0.5569(6) 0.027(2) Uani 1 1 d . . .
H35A H -0.0742 1.1702 0.5792 0.033 Uiso 1 1 calc R . .
H35B H 0.0170 1.0778 0.5672 0.033 Uiso 1 1 calc R . .
C36 C 0.1797(7) 1.2124(6) 0.5384(6) 0.027(2) Uani 1 1 d . . .
H36 H 0.2101 1.2828 0.5333 0.033 Uiso 1 1 calc R . .
C37 C 0.2961(7) 1.1486(6) 0.5849(6) 0.024(2) Uani 1 1 d . . .
H37 H 0.3755 1.1932 0.6021 0.029 Uiso 1 1 calc R . .
C38 C 0.3006(8) 1.0497(7) 0.5181(6) 0.025(2) Uani 1 1 d . . .
C39 C 0.3554(9) 0.9738(7) 0.3846(6) 0.039(2) Uani 1 1 d . . .
H39A H 0.4072 0.9245 0.4199 0.058 Uiso 1 1 calc R . .
H39B H 0.3931 0.9938 0.3394 0.058 Uiso 1 1 calc R . .
H39C H 0.2713 0.9407 0.3493 0.058 Uiso 1 1 calc R . .
C40 C 0.2778(7) 1.1260(6) 0.6758(5) 0.026(2) Uani 1 1 d . . .
H40 H 0.2315 1.0558 0.6592 0.032 Uiso 1 1 calc R . .
C41 C 0.3980(9) 1.1229(6) 0.7574(6) 0.028(2) Uani 1 1 d . . .
C42 C 0.4854(9) 1.1072(10) 0.9202(7) 0.065(3) Uani 1 1 d . . .
H42A H 0.5327 1.0487 0.9031 0.097 Uiso 1 1 calc R . .
H42B H 0.4580 1.0953 0.9734 0.097 Uiso 1 1 calc R . .
H42C H 0.5388 1.1723 0.9398 0.097 Uiso 1 1 calc R . .
C43 C 0.1884(8) 1.2095(6) 0.6990(6) 0.025(2) Uani 1 1 d . . .
C44 C 0.1190(8) 1.1892(7) 0.7647(6) 0.036(2) Uani 1 1 d . . .
H44A H 0.0277 1.1820 0.7301 0.043 Uiso 1 1 calc R . .
H44B H 0.1441 1.1237 0.7885 0.043 Uiso 1 1 calc R . .
C45 C 0.1511(8) 1.2799(7) 0.8466(6) 0.034(2) Uani 1 1 d . . .
C46 C 0.2640(8) 1.3142(7) 0.7520(6) 0.032(2) Uani 1 1 d . . .
C47 C 0.2926(9) 1.4464(7) 0.8995(6) 0.046(3) Uani 1 1 d . . .
H47A H 0.3837 1.4487 0.9160 0.068 Uiso 1 1 calc R . .
H47B H 0.2708 1.4517 0.9582 0.068 Uiso 1 1 calc R . .
H47C H 0.2603 1.5050 0.8679 0.068 Uiso 1 1 calc R . .
N1 N -0.4039(6) 1.3174(5) -0.5454(5) 0.0279(18) Uani 1 1 d . . .
N2 N -0.3901(6) 1.3208(5) -0.3842(5) 0.0299(18) Uani 1 1 d . . .
N3 N -0.2581(6) 1.2902(5) -0.1587(5) 0.0309(18) Uani 1 1 d . . .
N4 N 0.0948(6) 1.1601(5) 0.4450(5) 0.0289(18) Uani 1 1 d . . .
N5 N 0.1072(6) 1.2248(5) 0.6048(5) 0.0277(18) Uani 1 1 d . . .
N6 N 0.2371(7) 1.3478(5) 0.8348(5) 0.0307(18) Uani 1 1 d . . .
O1 O -0.2323(5) 1.5478(5) -0.4728(4) 0.0359(16) Uani 1 1 d . . .
O2 O -0.1525(5) 1.4138(4) -0.5438(4) 0.0329(15) Uani 1 1 d . . .
O3 O 0.0051(6) 1.4792(5) -0.2446(4) 0.0454(18) Uani 1 1 d . . .
O4 O -0.1147(6) 1.5382(6) -0.1602(5) 0.074(3) Uani 1 1 d . . .
O5 O -0.3785(6) 1.3711(5) -0.0747(5) 0.0492(18) Uani 1 1 d . . .
O6 O -0.1636(5) 1.2348(5) -0.2715(4) 0.0365(16) Uani 1 1 d . . .
O7 O 0.2644(5) 0.9628(4) 0.5224(4) 0.0320(15) Uani 1 1 d . . .
O8 O 0.3475(5) 1.0657(4) 0.4513(4) 0.0321(15) Uani 1 1 d . . .
O9 O 0.5006(6) 1.1300(5) 0.7526(4) 0.0413(17) Uani 1 1 d . . .
O10 O 0.3770(6) 1.1148(6) 0.8379(4) 0.0515(19) Uani 1 1 d . . .
O11 O 0.1114(6) 1.2964(5) 0.9131(5) 0.0504(19) Uani 1 1 d . . .
O12 O 0.3364(6) 1.3608(4) 0.7251(4) 0.0365(16) Uani 1 1 d . . .

loop_
_atom_site_aniso_label
_atom_site_aniso_U_11
_atom_site_aniso_U_22
_atom_site_aniso_U_33
_atom_site_aniso_U_23
_atom_site_aniso_U_13
_atom_site_aniso_U_12
C1 0.041(6) 0.037(6) 0.034(6) 0.004(5) 0.013(5) 0.005(5)
C2 0.043(7) 0.061(7) 0.046(7) 0.012(5) 0.006(6) -0.007(5)
C3 0.046(7) 0.066(8) 0.037(7) 0.007(6) -0.007(6) -0.008(5)
C4 0.086(10) 0.063(8) 0.044(7) 0.016(6) 0.005(7) 0.013(7)
C5 0.083(9) 0.039(7) 0.058(8) 0.003(6) 0.012(7) -0.004(6)
C6 0.059(7) 0.037(6) 0.023(6) 0.003(5) -0.003(5) -0.001(5)
C7 0.036(6) 0.041(6) 0.035(6) 0.011(5) 0.009(5) 0.013(5)
C8 0.032(6) 0.021(5) 0.037(6) 0.009(4) 0.005(4) 0.001(4)
C9 0.022(5) 0.027(5) 0.046(6) 0.018(5) 0.005(4) 0.003(4)
C10 0.024(5) 0.023(5) 0.029(5) 0.004(4) 0.005(4) -0.005(4)
C11 0.026(5) 0.022(5) 0.037(6) 0.012(4) 0.008(4) 0.008(4)
C12 0.021(5) 0.020(6) 0.045(6) 0.009(5) 0.008(4) -0.001(4)
C13 0.051(6) 0.032(6) 0.048(6) 0.016(5) 0.026(5) 0.006(5)
C14 0.027(5) 0.032(5) 0.028(5) 0.011(4) 0.003(4) 0.006(4)
C15 0.041(7) 0.021(5) 0.036(6) 0.007(4) 0.022(5) 0.003(4)
C16 0.091(4) 0.092(4) 0.091(4) 0.0163(13) 0.0303(17) 0.0061(11)
C17 0.025(5) 0.018(5) 0.035(6) 0.010(4) 0.014(4) -0.005(4)
C18 0.030(5) 0.041(6) 0.032(5) 0.008(5) 0.013(4) 0.002(4)
C19 0.033(6) 0.026(6) 0.033(6) -0.003(4) 0.009(5) -0.017(4)
C20 0.031(5) 0.028(5) 0.030(6) 0.007(4) 0.011(5) 0.002(4)
C21 0.039(6) 0.045(6) 0.050(6) 0.018(5) 0.011(5) -0.001(5)
C27 0.036(6) 0.036(6) 0.033(6) 0.012(5) 0.009(5) 0.006(5)
C28 0.047(7) 0.053(7) 0.046(7) 0.010(6) 0.007(6) 0.012(6)
C29 0.058(7) 0.067(8) 0.030(6) 0.002(6) -0.011(6) 0.017(6)
C30 0.053(8) 0.067(8) 0.026(6) 0.001(6) 0.005(5) 0.000(6)
C31 0.069(8) 0.045(7) 0.048(7) 0.008(6) 0.023(6) 0.008(6)
C32 0.049(6) 0.047(7) 0.030(6) 0.014(5) 0.001(5) 0.006(5)
C33 0.037(6) 0.040(6) 0.036(6) 0.018(5) 0.011(5) -0.001(4)
C34 0.029(6) 0.026(5) 0.032(6) 0.009(4) 0.004(4) 0.005(4)
C35 0.020(5) 0.025(5) 0.037(6) 0.006(4) 0.010(4) 0.000(4)
C36 0.028(5) 0.023(5) 0.032(6) 0.000(4) 0.014(5) 0.006(4)
C37 0.022(5) 0.018(5) 0.034(5) 0.004(4) 0.012(4) -0.001(4)
C38 0.031(5) 0.019(6) 0.027(5) 0.011(4) 0.007(4) 0.010(4)
C39 0.045(6) 0.031(6) 0.040(6) 0.004(5) 0.014(5) 0.010(5)
C40 0.028(5) 0.023(5) 0.025(5) 0.003(4) 0.006(4) 0.009(4)
C41 0.028(6) 0.018(5) 0.044(6) 0.006(4) 0.018(5) -0.001(4)
C42 0.048(7) 0.122(11) 0.030(6) 0.040(6) 0.008(5) 0.022(7)
C43 0.032(5) 0.022(5) 0.020(5) 0.004(4) 0.007(4) 0.001(4)
C44 0.036(6) 0.046(6) 0.026(5) 0.012(5) 0.009(4) 0.011(5)
C45 0.030(6) 0.048(6) 0.021(6) 0.002(5) 0.005(5) 0.009(5)
C46 0.031(6) 0.028(5) 0.032(6) 0.008(5) 0.003(5) 0.010(5)
C47 0.046(6) 0.046(6) 0.035(6) -0.010(5) 0.009(5) 0.003(5)
N1 0.023(4) 0.024(4) 0.032(5) 0.005(3) 0.005(4) 0.004(3)
N2 0.030(4) 0.033(4) 0.028(4) 0.015(4) 0.008(4) 0.013(4)
N3 0.029(4) 0.034(5) 0.029(5) 0.014(4) 0.006(4) 0.010(4)
N4 0.019(4) 0.038(4) 0.026(4) 0.012(3) -0.001(3) 0.005(3)
N5 0.028(4) 0.020(4) 0.035(5) 0.005(3) 0.011(4) 0.008(3)
N6 0.035(5) 0.032(5) 0.025(5) 0.007(4) 0.009(4) 0.009(4)
O1 0.043(4) 0.021(4) 0.051(4) 0.013(3) 0.020(3) 0.011(3)
O2 0.039(4) 0.034(4) 0.031(4) 0.012(3) 0.014(3) 0.012(3)
O3 0.025(4) 0.065(5) 0.043(4) 0.005(3) 0.010(3) -0.003(3)
O4 0.029(4) 0.109(7) 0.062(5) -0.038(5) 0.012(4) -0.025(4)
O5 0.057(5) 0.054(5) 0.040(4) 0.007(3) 0.021(4) -0.001(3)
O6 0.029(4) 0.041(4) 0.037(4) 0.010(3) 0.006(3) 0.009(3)
O7 0.040(4) 0.018(4) 0.042(4) 0.006(3) 0.018(3) 0.004(3)
O8 0.032(4) 0.038(4) 0.029(4) 0.002(3) 0.016(3) 0.002(3)
O9 0.032(4) 0.057(5) 0.037(4) 0.014(3) 0.012(3) 0.002(3)
O10 0.035(4) 0.087(5) 0.042(4) 0.038(4) 0.012(3) 0.012(3)
O11 0.051(4) 0.062(5) 0.037(4) 0.001(3) 0.018(4) 0.003(4)
O12 0.041(4) 0.030(4) 0.040(4) 0.009(3) 0.015(3) -0.002(3)

loop_
_atom_type_symbol
_atom_type_description
_atom_type_scat_dispersion_real
_atom_type_scat_dispersion_imag
_atom_type_scat_source
C C 0.0033 0.0016 'International Tables Vol C Tables 4.2.6.8 and 6.1.1.4'
H H 0.0000 0.0000 'International Tables Vol C Tables 4.2.6.8 and 6.1.1.4'
N N 0.0061 0.0033 'International Tables Vol C Tables 4.2.6.8 and 6.1.1.4'
O O 0.0106 0.0060 'International Tables Vol C Tables 4.2.6.8 and 6.1.1.4'

loop_
_geom_angle_atom_site_label_1
_geom_angle_atom_site_label_2
_geom_angle_atom_site_label_3
_geom_angle
_geom_angle_site_symmetry_1
_geom_angle_site_symmetry_3
_geom_angle_publ_flag
C6 C1 C2 118.8(9) . . ?
C6 C1 C7 120.4(8) . . ?
C2 C1 C7 120.8(8) . . ?
C3 C2 C1 120.0(9) . . ?
C2 C3 C4 121.3(10) . . ?
C3 C4 C5 119.4(10) . . ?
C4 C5 C6 119.7(11) . . ?
C1 C6 C5 120.7(9) . . ?
N1 C7 C1 113.2(7) . . ?
N1 C8 C9 103.5(6) . . ?
N2 C9 C8 99.9(6) . . ?
N1 C10 N2 107.5(6) . . ?
N1 C10 C11 114.7(6) . . ?
N2 C10 C11 107.1(6) . . ?
C12 C11 C14 112.2(7) . . ?
C12 C11 C10 111.5(7) . . ?
C14 C11 C10 103.8(6) . . ?
O1 C12 O2 124.0(8) . . ?
O1 C12 C11 125.3(8) . . ?
O2 C12 C11 110.6(7) . . ?
C15 C14 C11 113.0(7) . . ?
C15 C14 C17 116.3(7) . . ?
C11 C14 C17 105.2(7) . . ?
O3 C15 O4 122.8(9) . . ?
O3 C15 C14 126.4(8) . . ?
O4 C15 C14 110.8(8) . . ?
N2 C17 C20 105.5(6) . . ?
N2 C17 C18 114.1(7) . . ?
C20 C17 C18 103.2(6) . . ?
N2 C17 C14 104.1(6) . . ?
C20 C17 C14 111.1(6) . . ?
C18 C17 C14 118.3(7) . . ?
C19 C18 C17 106.8(7) . . ?
O5 C19 N3 124.0(8) . . ?
O5 C19 C18 128.3(9) . . ?
N3 C19 C18 107.7(8) . . ?
O6 C20 N3 124.3(8) . . ?
O6 C20 C17 126.6(8) . . ?
N3 C20 C17 109.1(7) . . ?
C32 C27 C28 117.7(9) . . ?
C32 C27 C33 122.4(9) . . ?
C28 C27 C33 119.9(9) . . ?
C29 C28 C27 119.5(10) . . ?
C30 C29 C28 121.6(10) . . ?
C29 C30 C31 119.0(10) . . ?
C30 C31 C32 119.5(10) . . ?
C27 C32 C31 122.6(10) . . ?
N4 C33 C27 111.7(7) . . ?
N4 C34 C35 103.5(6) . . ?
N5 C35 C34 100.9(6) . . ?
N4 C36 N5 106.8(6) . . ?
N4 C36 C37 115.0(6) . . ?
N5 C36 C37 105.9(6) . . ?
C38 C37 C40 111.4(7) . . ?
C38 C37 C36 111.6(6) . . ?
C40 C37 C36 104.9(6) . . ?
O7 C38 O8 122.2(7) . . ?
O7 C38 C37 124.9(8) . . ?
O8 C38 C37 112.8(7) . . ?
C41 C40 C37 114.5(7) . . ?
C41 C40 C43 114.8(6) . . ?
C37 C40 C43 104.5(6) . . ?
O9 C41 O10 122.8(8) . . ?
O9 C41 C40 125.2(8) . . ?
O10 C41 C40 112.0(8) . . ?
N5 C43 C44 113.9(7) . . ?
N5 C43 C46 107.7(6) . . ?
C44 C43 C46 102.8(7) . . ?
N5 C43 C40 104.3(6) . . ?
C44 C43 C40 117.9(7) . . ?
C46 C43 C40 110.0(7) . . ?
C45 C44 C43 107.4(7) . . ?
O11 C45 N6 123.1(9) . . ?
O11 C45 C44 128.6(9) . . ?
N6 C45 C44 108.2(8) . . ?
O12 C46 N6 124.8(8) . . ?
O12 C46 C43 126.0(8) . . ?
N6 C46 C43 109.2(8) . . ?
C10 N1 C8 106.2(6) . . ?
C10 N1 C7 113.1(6) . . ?
C8 N1 C7 112.4(6) . . ?
C17 N2 C10 107.8(6) . . ?
C17 N2 C9 115.5(6) . . ?
C10 N2 C9 103.8(6) . . ?
C19 N3 C20 113.1(7) . . ?
C19 N3 C21 124.8(7) . . ?
C20 N3 C21 122.1(7) . . ?
C36 N4 C34 105.4(6) . . ?
C36 N4 C33 112.9(7) . . ?
C34 N4 C33 112.6(6) . . ?
C43 N5 C36 108.7(6) . . ?
C43 N5 C35 116.2(6) . . ?
C36 N5 C35 104.7(6) . . ?
C46 N6 C45 112.3(8) . . ?
C46 N6 C47 122.0(8) . . ?
C45 N6 C47 125.6(7) . . ?
C12 O2 C13 114.1(6) . . ?
C15 O4 C16 114.6(8) . . ?
C38 O8 C39 115.9(6) . . ?
C41 O10 C42 116.8(7) . . ?

loop_
_geom_bond_atom_site_label_1
_geom_bond_atom_site_label_2
_geom_bond_distance
_geom_bond_site_symmetry_2
_geom_bond_publ_flag
C1 C6 1.382(13) . ?
C1 C2 1.412(13) . ?
C1 C7 1.503(12) . ?
C2 C3 1.377(13) . ?
C3 C4 1.375(15) . ?
C4 C5 1.398(15) . ?
C5 C6 1.399(13) . ?
C7 N1 1.467(10) . ?
C8 N1 1.458(10) . ?
C8 C9 1.513(11) . ?
C9 N2 1.506(10) . ?
C10 N1 1.456(10) . ?
C10 N2 1.476(10) . ?
C10 C11 1.573(11) . ?
C11 C12 1.513(12) . ?
C11 C14 1.531(11) . ?
C12 O1 1.190(9) . ?
C12 O2 1.339(10) . ?
C13 O2 1.457(10) . ?
C14 C15 1.521(12) . ?
C14 C17 1.546(11) . ?
C15 O3 1.183(9) . ?
C15 O4 1.317(10) . ?
C16 O4 1.445(14) . ?
C17 N2 1.466(10) . ?
C17 C20 1.517(12) . ?
C17 C18 1.519(11) . ?
C18 C19 1.497(12) . ?
C19 O5 1.212(10) . ?
C19 N3 1.376(11) . ?
C20 O6 1.222(10) . ?
C20 N3 1.379(11) . ?
C21 N3 1.462(11) . ?
C27 C32 1.332(12) . ?
C27 C28 1.402(13) . ?
C27 C33 1.515(12) . ?
C28 C29 1.385(14) . ?
C29 C30 1.337(14) . ?
C30 C31 1.373(14) . ?
C31 C32 1.385(13) . ?
C33 N4 1.482(10) . ?
C34 N4 1.462(10) . ?
C34 C35 1.485(11) . ?
C35 N5 1.478(10) . ?
C36 N4 1.459(10) . ?
C36 N5 1.474(10) . ?
C36 C37 1.595(11) . ?
C37 C38 1.498(11) . ?
C37 C40 1.522(11) . ?
C38 O7 1.221(9) . ?
C38 O8 1.323(10) . ?
C39 O8 1.440(10) . ?
C40 C41 1.513(12) . ?
C40 C43 1.562(11) . ?
C41 O9 1.192(9) . ?
C41 O10 1.327(10) . ?
C42 O10 1.450(11) . ?
C43 N5 1.464(10) . ?
C43 C44 1.502(11) . ?
C43 C46 1.543(12) . ?
C44 C45 1.492(12) . ?
C45 O11 1.209(10) . ?
C45 N6 1.385(12) . ?
C46 O12 1.224(10) . ?
C46 N6 1.372(11) . ?
C47 N6 1.462(11) . ?
